data_1541315
loop_
_publ_author_name
'Noel, H.'
'Padiou, J.'
'Prigent, J.'

_publ_section_title
;
 Etude structurale de Cr U S3
;
_journal_name_full
;
Comptes Rendus Hebdomadaires des Seances de l'Academie des Sciences, Serie C, 
Sciences Chimiques (1966-)
;
_journal_page_first 123
_journal_page_last 126
_journal_volume 280
_journal_year 1975
_chemical_formula_sum 'Cr S3 U'
_chemical_name_systematic 'U (Cr S3)'
_space_group_IT_number 62
_symmetry_space_group_name_Hall '-P 2ac 2n'
_symmetry_space_group_name_H-M 'P n m a'
_cell_angle_alpha 90
_cell_angle_beta 90
_cell_angle_gamma 90
_cell_formula_units_Z 4
_cell_length_a 7.163
_cell_length_b 8.851
_cell_length_c 6.095
_cell_volume 386.421
_citation_journal_id_ASTM CHDCAQ
_cod_data_source_file Noel_CHDCAQ_1975_308.cif
_cod_data_source_block Cr1S3U1
_cod_original_cell_volume 386.4212
_cod_original_formula_sum 'Cr1 S3 U1'
_cod_database_code 1541315

loop_
_symmetry_equiv_pos_as_xyz
x,y,z
-x+1/2,-y,z+1/2
x+1/2,-y+1/2,-z+1/2
-x,y+1/2,-z
-x,-y,-z
x-1/2,y,-z-1/2
-x-1/2,y-1/2,z-1/2
x,-y-1/2,z

loop_
_atom_site_label
_atom_site_type_symbol
_atom_site_fract_x
_atom_site_fract_y
_atom_site_fract_z
_atom_site_occupancy
_atom_site_U_iso_or_equiv
U1 U+3 0.3829 0.25 0.9482 1 0.0
S2 S-2 0.3285 0.559 0.168 1 0.0
S1 S-2 0.0421 0.25 0.1406 1 0.0
Cr1 Cr+3 0 0 0 1 0.0
